data_7712319
loop_
_publ_author_name
'Heras Ojea, Mar\'ia Jos\'e'
'Wilson, Claire'
'Cirera, Jordi'
'Oshio, Hiroki'
'Ruiz, Eliseo'
'Murrie, Mark'

_publ_section_title
;
 Elucidating the exchange interactions in a {GdIIICuII4} propellor
;
_journal_issue 10
_journal_name_full 'Dalton Transactions'
_journal_page_first 3203
_journal_page_last 3209
_journal_paper_doi 10.1039/D2DT03901J
_journal_volume 52
_journal_year 2023
_chemical_formula_moiety 'C44 H96 Cu4 Gd N8 O24, Cl O4, 6C H4 O), 2(Cl)'
_chemical_formula_sum 'C50 H120 Cl3 Cu4 Gd N8 O34'
_chemical_formula_weight 1895.29
_space_group_crystal_system monoclinic
_space_group_IT_number 15
_space_group_name_Hall '-C 2yc'
_space_group_name_H-M_alt 'C 1 2/c 1'
_atom_sites_solution_hydrogens mixed
_atom_sites_solution_primary iterative
_audit_creation_date 2015-03-03
_audit_creation_method
;
Olex2 1.2
(compiled 2015.01.26 svn.r3150 for OlexSys, GUI svn.r4998)
;
_audit_update_record
;
2020-03-06 deposited with the CCDC.	2023-02-02 downloaded from the CCDC.
;
_cell_angle_alpha 90
_cell_angle_beta 125.610(3)
_cell_angle_gamma 90
_cell_formula_units_Z 4
_cell_length_a 32.405(2)
_cell_length_b 11.0450(6)
_cell_length_c 25.0948(17)
_cell_measurement_reflns_used 9957
_cell_measurement_temperature 100(2)
_cell_measurement_theta_max 24.99
_cell_measurement_theta_min 2.43
_cell_volume 7302.2(8)
_computing_cell_refinement 'SAINT v8.34A (Bruker, 2013)'
_computing_data_reduction 'SAINT v8.34A (Bruker, 2013)'
_computing_molecular_graphics 'Olex2 (Dolomanov et al., 2009)'
_computing_publication_material 'Olex2 (Dolomanov et al., 2009)'
_computing_structure_refinement 'ShelXL (Sheldrick, 2008)'
_computing_structure_solution
;
Superflip (Palatinus & Chapuis, 2007;Palatinus & van der Lee, 2008;
Palatinus et al., 2012)
;
_diffrn_ambient_temperature 100(2)
_diffrn_measured_fraction_theta_full 0.991
_diffrn_measured_fraction_theta_max 0.991
_diffrn_measurement_device_type 'Bruker APEX-II CCD'
_diffrn_measurement_method '\f and \w scans'
_diffrn_radiation_type MoK\a
_diffrn_radiation_wavelength 0.71073
_diffrn_reflns_av_R_equivalents 0.1308
_diffrn_reflns_av_unetI/netI 0.0831
_diffrn_reflns_Laue_measured_fraction_full 0.991
_diffrn_reflns_Laue_measured_fraction_max 0.991
_diffrn_reflns_limit_h_max 38
_diffrn_reflns_limit_h_min -38
_diffrn_reflns_limit_k_max 13
_diffrn_reflns_limit_k_min -13
_diffrn_reflns_limit_l_max 29
_diffrn_reflns_limit_l_min -29
_diffrn_reflns_number 48082
_diffrn_reflns_point_group_measured_fraction_full 0.991
_diffrn_reflns_point_group_measured_fraction_max 0.991
_diffrn_reflns_theta_full 25.161
_diffrn_reflns_theta_max 25.161
_diffrn_reflns_theta_min 1.546
_diffrn_standards_number 0
_exptl_absorpt_coefficient_mu 2.150
_exptl_absorpt_correction_T_max 0.9743
_exptl_absorpt_correction_T_min 0.7991
_exptl_absorpt_correction_type multi-scan
_exptl_absorpt_process_details
'SADABS-2012/1 (Bruker,2012) was used for absorption correction. wR2(int) was 0.1268 before and 0.1058 after correction. The Ratio of minimum to maximum transmission is 0.8202. The \l/2 correction factor is 0.0015.'
_exptl_crystal_colour Purple
_exptl_crystal_density_diffrn 1.724
_exptl_crystal_description Plate
_exptl_crystal_F_000 3916
_exptl_crystal_size_max 0.32
_exptl_crystal_size_mid 0.21
_exptl_crystal_size_min 0.07
_refine_diff_density_max 1.444
_refine_diff_density_min -0.977
_refine_diff_density_rms 0.149
_refine_ls_extinction_method none
_refine_ls_goodness_of_fit_ref 1.083
_refine_ls_hydrogen_treatment mixed
_refine_ls_matrix_type full
_refine_ls_number_parameters 499
_refine_ls_number_reflns 6489
_refine_ls_number_restraints 484
_refine_ls_restrained_S_all 1.061
_refine_ls_R_factor_all 0.0871
_refine_ls_R_factor_gt 0.0492
_refine_ls_shift/su_max 0.001
_refine_ls_shift/su_mean 0.000
_refine_ls_structure_factor_coef Fsqd
_refine_ls_weighting_details 'w=1/[\s^2^(Fo^2^)+(0.0431P)^2^+24.8239P] where P=(Fo^2^+2Fc^2^)/3'
_refine_ls_weighting_scheme calc
_refine_ls_wR_factor_gt 0.1003
_refine_ls_wR_factor_ref 0.1149
_reflns_Friedel_coverage 0.000
_reflns_number_gt 4688
_reflns_number_total 6489
_reflns_threshold_expression 'I > 2\s(I)'
_cod_data_source_file d2dt03901j2.cif
_cod_data_source_block 1GdCu4
_cod_original_cell_volume 7302.0(8)
_cod_database_code 7712319
_shelx_space_group_comment
;
The symmetry employed for this shelxl refinement is uniquely defined
by the following loop, which should always be used as a source of
symmetry information in preference to the above space-group names.
They are only intended as comments.
;
_olex2_refinement_description
;
1. Fixed Uiso
 At 1.2 times of:
  All C(H,H) groups, All N(H) groups
 At 1.5 times of:
  All C(H,H,H) groups, All O(H) groups
2. Shared sites
{O4, O5}
3. Restrained distances
 O104-H104
 0.85 with sigma of 0.01
 O5-C5
 1.43 with sigma of 0.02
 C104-H104
 1.914597 with sigma of 0.02
 Cu1-H104
 3.173616 with sigma of 0.02
 Cl2-O4 \\sim Cl2-O1 \\sim Cl2-O3 \\sim Cl2-O2
 with sigma of 0.02
4. Uiso/Uaniso restraints and constraints
Uanis(O4) = Uanis(O5)
5. Rigid body (RIGU) restrains
 O106, Gd1, O209, O204, O105, O109, Cu1, Cu2, C209, C204, C105, C109, O104,
 N101, N102, N201, N202, C203, Cl1, C208, H20M, H20N, H20E, H20F, C103, H10G,
 H10H, C108, H10M, H10N, H201, C202, H104, C104, H101, C102, H102, C107, H202,
 C207, C205, C206, C210, C211, C106, C110, C111, C201, H20C, H20D, H10E, H10F,
 C101, H10C, H10D, H10K, H10L, H20K, H20L, O205, H20G, H20H, O206, H20I, H20J,
 O210, H21A, H21B, O211, H21C, H21D, H10I, H10J, O110, H11A, H11B, O111, H11C,
 H11D, H20A, H20B, H10A, H10B, H205, H206, H210, H211, H106, H110, H111, O2,
 Cl2, O1, O3, O4, O5, C5, C6, O6, H6, H6A, H6B, H6C, O8, H8, C8, H8A, H8B, H8C,
 O7, H7, C7, H7A, H7B, H7C
 with sigma for 1-2 distances of 0.004 and sigma for 1-3 distances of 0.004
6. Others
 Fixed Sof: Cl2(0.5) O1(0.5) O2(0.5) O3(0.5) O4(0.5) O6(0.5) H6(0.5) C6(0.5)
 H6A(0.5) H6B(0.5) H6C(0.5) O5(0.5) C5(0.5)
7.a Ternary CH refined with riding coordinates:
 N101(H101), N102(H102), N201(H201), N202(H202)
7.b Secondary CH2 refined with riding coordinates:
 C101(H10A,H10B), C102(H10C,H10D), C104(H10E,H10F), C105(H10G,H10H), C106(H10I,
 H10J), C107(H10K,H10L), C109(H10M,H10N), C110(H11A,H11B), C111(H11C,H11D),
 C201(H20A,H20B), C202(H20C,H20D), C204(H20E,H20F), C205(H20G,H20H), C206(H20I,
 H20J), C207(H20K,H20L), C209(H20M,H20N), C210(H21A,H21B), C211(H21C,H21D)
7.c Idealised Me refined as rotating group:
 C7(H7A,H7B,H7C), C6(H6A,H6B,H6C), C8(H8A,H8B,H8C)
7.d Idealised tetrahedral OH refined as rotating group:
 O106(H106), O110(H110), O111(H111), O205(H205), O206(H206), O210(H210),
 O211(H211), O7(H7), O6(H6), O8(H8)
;
_shelx_shelxl_version_number 2014/7
_olex2_submission_special_instructions 'No special instructions were received'

loop_
_space_group_symop_operation_xyz
'x, y, z'
'x, -y, z+1/2'
'x+1/2, y+1/2, z'
'x+1/2, -y+1/2, z+1/2'
'-x, -y, -z'
'-x, y, -z-1/2'
'-x+1/2, -y+1/2, -z'
'-x+1/2, y+1/2, -z-1/2'

loop_
_atom_site_label
_atom_site_type_symbol
_atom_site_fract_x
_atom_site_fract_y
_atom_site_fract_z
_atom_site_U_iso_or_equiv
_atom_site_adp_type
_atom_site_occupancy
_atom_site_site_symmetry_order
_atom_site_calc_flag
_atom_site_refinement_flags_posn
_atom_site_refinement_flags_adp
_atom_site_refinement_flags_occupancy
_atom_site_disorder_assembly
_atom_site_disorder_group
Gd1 Gd 0.5000 0.76240(4) 0.7500 0.01281(13) Uani 1 2 d S TU P . .
Cu1 Cu 0.46827(3) 0.84660(6) 0.60663(3) 0.01670(19) Uani 1 1 d D U . . .
Cu2 Cu 0.37837(3) 0.69218(6) 0.67050(4) 0.01610(19) Uani 1 1 d . U . . .
O104 O 0.50735(17) 0.7895(4) 0.5530(2) 0.0278(11) Uani 1 1 d D U . . .
H104 H 0.5339(14) 0.800(3) 0.554(3) 0.042 Uiso 1 1 d DR U . . .
O105 O 0.49425(15) 0.6969(3) 0.65353(19) 0.0179(9) Uani 1 1 d . U . . .
O106 O 0.3861(2) 0.4632(4) 0.5019(3) 0.0477(14) Uani 1 1 d . U . . .
H106 H 0.3666 0.5085 0.5031 0.071 Uiso 1 1 calc GR U . . .
O109 O 0.51284(15) 0.9262(3) 0.69113(18) 0.0155(9) Uani 1 1 d . U . . .
O110 O 0.56168(19) 1.1897(4) 0.6507(3) 0.0394(13) Uani 1 1 d . U . . .
H110 H 0.5879 1.1827 0.6532 0.059 Uiso 1 1 calc GR U . . .
O111 O 0.41538(18) 1.2197(4) 0.6046(2) 0.0361(12) Uani 1 1 d . U . . .
H111 H 0.3909 1.2009 0.5678 0.054 Uiso 1 1 calc GR U . . .
O204 O 0.41545(14) 0.8294(3) 0.67098(18) 0.0140(9) Uani 1 1 d . U . . .
O205 O 0.39113(16) 0.8765(4) 0.7656(2) 0.0242(10) Uani 1 1 d . U . . .
H205 H 0.4202 0.8979 0.7803 0.036 Uiso 1 1 calc GR U . . .
O206 O 0.27949(17) 0.9983(4) 0.5344(2) 0.0291(11) Uani 1 1 d . U . . .
H206 H 0.2526 0.9610 0.5159 0.044 Uiso 1 1 calc GR U . . .
O209 O 0.44054(14) 0.6059(3) 0.71304(18) 0.0154(9) Uani 1 1 d . U . . .
O210 O 0.34958(17) 0.3002(4) 0.6338(2) 0.0286(11) Uani 1 1 d . U . . .
H210 H 0.3714 0.2913 0.6273 0.043 Uiso 1 1 calc GR U . . .
O211 O 0.41027(17) 0.6034(4) 0.8061(2) 0.0266(11) Uani 1 1 d . U . . .
H211 H 0.4373 0.6261 0.8137 0.040 Uiso 1 1 calc GR U . . .
N101 N 0.41668(19) 0.7492(4) 0.5269(2) 0.0184(11) Uani 1 1 d . U . . .
H101 H 0.3896 0.7279 0.5317 0.022 Uiso 1 1 calc R U . . .
N102 N 0.44308(18) 1.0095(4) 0.5694(2) 0.0169(11) Uani 1 1 d . U . . .
H102 H 0.4148 1.0240 0.5727 0.020 Uiso 1 1 calc R U . . .
N201 N 0.31844(18) 0.8000(4) 0.6313(2) 0.0181(11) Uani 1 1 d . U . . .
H201 H 0.3005 0.7924 0.5837 0.022 Uiso 1 1 calc R U . . .
N202 N 0.34694(18) 0.5367(4) 0.6698(2) 0.0183(11) Uani 1 1 d . U . . .
H202 H 0.3342 0.5003 0.6272 0.022 Uiso 1 1 calc R U . . .
C101 C 0.3769(2) 0.9345(5) 0.4594(3) 0.0226(14) Uani 1 1 d . U . . .
H10A H 0.3563 0.9379 0.4759 0.027 Uiso 1 1 calc R U . . .
H10B H 0.3559 0.9614 0.4141 0.027 Uiso 1 1 calc R U . . .
C102 C 0.3918(3) 0.8045(5) 0.4608(3) 0.0244(15) Uani 1 1 d . U . . .
H10C H 0.3617 0.7581 0.4292 0.029 Uiso 1 1 calc R U . . .
H10D H 0.4148 0.8007 0.4480 0.029 Uiso 1 1 calc R U . . .
C103 C 0.4466(2) 0.6349(5) 0.5388(3) 0.0205(13) Uani 1 1 d . U . . .
C104 C 0.4907(2) 0.6660(6) 0.5339(3) 0.0249(14) Uani 1 1 d D U . . .
H10E H 0.5189 0.6118 0.5620 0.030 Uiso 1 1 calc R U . . .
H10F H 0.4797 0.6537 0.4892 0.030 Uiso 1 1 calc R U . . .
C105 C 0.4663(2) 0.6000(5) 0.6096(3) 0.0191(13) Uani 1 1 d . U . . .
H10G H 0.4378 0.5800 0.6111 0.023 Uiso 1 1 calc R U . . .
H10H H 0.4878 0.5290 0.6231 0.023 Uiso 1 1 calc R U . . .
C106 C 0.4176(3) 0.5321(6) 0.4913(3) 0.0299(16) Uani 1 1 d . U . . .
H10I H 0.3966 0.5654 0.4474 0.036 Uiso 1 1 calc R U . . .
H10J H 0.4419 0.4778 0.4931 0.036 Uiso 1 1 calc R U . . .
C107 C 0.4207(2) 1.0224(5) 0.4985(3) 0.0208(14) Uani 1 1 d . U . . .
H10K H 0.4463 1.0058 0.4910 0.025 Uiso 1 1 calc R U . . .
H10L H 0.4087 1.1046 0.4844 0.025 Uiso 1 1 calc R U . . .
C108 C 0.4835(2) 1.0994(5) 0.6161(3) 0.0169(12) Uani 1 1 d . U . . .
C109 C 0.5029(2) 1.0523(5) 0.6845(3) 0.0167(13) Uani 1 1 d . U . . .
H10M H 0.5338 1.0951 0.7172 0.020 Uiso 1 1 calc R U . . .
H10N H 0.4778 1.0693 0.6929 0.020 Uiso 1 1 calc R U . . .
C110 C 0.5255(2) 1.1012(6) 0.6059(3) 0.0229(14) Uani 1 1 d . U . . .
H11A H 0.5413 1.0222 0.6150 0.027 Uiso 1 1 calc R U . . .
H11B H 0.5119 1.1232 0.5611 0.027 Uiso 1 1 calc R U . . .
C111 C 0.4598(3) 1.2253(5) 0.6056(3) 0.0252(14) Uani 1 1 d . U . . .
H11C H 0.4843 1.2789 0.6406 0.030 Uiso 1 1 calc R U . . .
H11D H 0.4510 1.2585 0.5645 0.030 Uiso 1 1 calc R U . . .
C201 C 0.2634(2) 0.6355(5) 0.6243(3) 0.0253(15) Uani 1 1 d . U . . .
H20A H 0.2322 0.6244 0.6208 0.030 Uiso 1 1 calc R U . . .
H20B H 0.2559 0.6212 0.5813 0.030 Uiso 1 1 calc R U . . .
C202 C 0.2811(2) 0.7659(5) 0.6443(3) 0.0250(15) Uani 1 1 d . U . . .
H20C H 0.2520 0.8196 0.6202 0.030 Uiso 1 1 calc R U . . .
H20D H 0.2962 0.7757 0.6906 0.030 Uiso 1 1 calc R U . . .
C203 C 0.3381(2) 0.9271(5) 0.6474(3) 0.0175(13) Uani 1 1 d . U . . .
C204 C 0.3829(2) 0.9289(5) 0.6413(3) 0.0193(13) Uani 1 1 d . U . . .
H20E H 0.3695 0.9305 0.5952 0.023 Uiso 1 1 calc R U . . .
H20F H 0.4023 1.0026 0.6611 0.023 Uiso 1 1 calc R U . . .
C205 C 0.3561(2) 0.9597(6) 0.7168(3) 0.0230(14) Uani 1 1 d . U . . .
H20G H 0.3718 1.0391 0.7275 0.028 Uiso 1 1 calc R U . . .
H20H H 0.3267 0.9650 0.7179 0.028 Uiso 1 1 calc R U . . .
C206 C 0.2983(2) 1.0189(5) 0.6009(3) 0.0240(14) Uani 1 1 d . U . . .
H20I H 0.2702 1.0157 0.6048 0.029 Uiso 1 1 calc R U . . .
H20J H 0.3128 1.0994 0.6136 0.029 Uiso 1 1 calc R U . . .
C207 C 0.3020(2) 0.5422(6) 0.6718(3) 0.0251(15) Uani 1 1 d . U . . .
H20K H 0.3131 0.5622 0.7160 0.030 Uiso 1 1 calc R U . . .
H20L H 0.2860 0.4631 0.6610 0.030 Uiso 1 1 calc R U . . .
C208 C 0.3885(2) 0.4546(5) 0.7187(3) 0.0198(13) Uani 1 1 d . U . . .
C209 C 0.4340(2) 0.4814(5) 0.7161(3) 0.0185(13) Uani 1 1 d . U . . .
H20M H 0.4646 0.4479 0.7547 0.022 Uiso 1 1 calc R U . . .
H20N H 0.4286 0.4423 0.6779 0.022 Uiso 1 1 calc R U . . .
C210 C 0.3730(3) 0.3221(5) 0.7011(3) 0.0234(14) Uani 1 1 d . U . . .
H21A H 0.4028 0.2711 0.7268 0.028 Uiso 1 1 calc R U . . .
H21B H 0.3496 0.3008 0.7119 0.028 Uiso 1 1 calc R U . . .
C211 C 0.4025(2) 0.4790(6) 0.7875(3) 0.0238(14) Uani 1 1 d . U . . .
H21C H 0.3756 0.4476 0.7898 0.029 Uiso 1 1 calc R U . . .
H21D H 0.4332 0.4346 0.8190 0.029 Uiso 1 1 calc R U . . .
Cl2 Cl 0.28785(14) 0.8402(4) 0.26390(18) 0.0375(9) Uani 0.5 1 d D U . A 1
O1 O 0.2662(5) 0.7569(11) 0.2827(6) 0.071(4) Uani 0.5 1 d D U . A 1
O2 O 0.2737(8) 0.9575(13) 0.2711(9) 0.092(5) Uani 0.5 1 d D U . A 1
O3 O 0.2740(4) 0.8190(11) 0.2009(5) 0.058(3) Uani 0.5 1 d D U . A 1
O4 O 0.3368(2) 0.8332(6) 0.3046(3) 0.0625(17) Uani 0.5 1 d D U . A 1
O7 O 0.3936(2) 0.8315(5) 0.8725(3) 0.0479(14) Uani 1 1 d . U . . .
H7 H 0.3867 0.8503 0.8365 0.072 Uiso 1 1 calc GR U . . .
C7 C 0.3569(4) 0.7524(9) 0.8642(4) 0.070(3) Uani 1 1 d . U . . .
H7A H 0.3507 0.6900 0.8337 0.104 Uiso 1 1 calc GR U . . .
H7B H 0.3260 0.7961 0.8477 0.104 Uiso 1 1 calc GR U . . .
H7C H 0.3686 0.7165 0.9056 0.104 Uiso 1 1 calc GR U . . .
O6 O 0.2429(6) 0.5117(14) 0.2589(7) 0.069(4) Uani 0.5 1 d . U . B 2
H6 H 0.2457 0.5792 0.2477 0.104 Uiso 0.5 1 calc GR U . B 2
C6 C 0.2848(7) 0.4885(19) 0.3229(9) 0.073(6) Uani 0.5 1 d . U . B 2
H6A H 0.2862 0.5474 0.3521 0.110 Uiso 0.5 1 calc GR U . B 2
H6B H 0.3153 0.4931 0.3249 0.110 Uiso 0.5 1 calc GR U . B 2
H6C H 0.2819 0.4090 0.3358 0.110 Uiso 0.5 1 calc GR U . B 2
O5 O 0.3368(2) 0.8332(6) 0.3046(3) 0.0625(17) Uani 0.5 1 d D U . C 2
C5 C 0.3008(6) 0.7285(14) 0.2844(8) 0.048(4) Uani 0.5 1 d D U . C 2
O8 O 0.3241(2) 1.1515(5) 0.4947(3) 0.0460(14) Uani 1 1 d . U . . .
H8 H 0.3122 1.1086 0.5092 0.069 Uiso 1 1 calc GR U . . .
C8 C 0.2917(3) 1.2499(7) 0.4612(4) 0.045(2) Uani 1 1 d . U . . .
H8A H 0.2578 1.2209 0.4300 0.067 Uiso 1 1 calc GR U . . .
H8B H 0.3030 1.2935 0.4388 0.067 Uiso 1 1 calc GR U . . .
H8C H 0.2922 1.3026 0.4920 0.067 Uiso 1 1 calc GR U . . .
Cl1 Cl 0.31972(6) 0.63929(16) 0.52176(8) 0.0329(4) Uani 1 1 d . U . . .

loop_
_atom_site_aniso_label
_atom_site_aniso_U_11
_atom_site_aniso_U_22
_atom_site_aniso_U_33
_atom_site_aniso_U_23
_atom_site_aniso_U_13
_atom_site_aniso_U_12
Gd1 0.0119(2) 0.0160(2) 0.0101(2) 0.000 0.00619(19) 0.000
Cu1 0.0171(4) 0.0201(4) 0.0099(4) 0.0012(3) 0.0062(4) 0.0019(3)
Cu2 0.0128(4) 0.0165(4) 0.0178(4) -0.0014(3) 0.0082(4) -0.0004(3)
O104 0.027(3) 0.035(3) 0.028(3) 0.001(2) 0.020(2) 0.002(2)
O105 0.021(2) 0.019(2) 0.014(2) -0.0026(16) 0.0104(19) -0.0019(17)
O106 0.054(4) 0.039(3) 0.057(4) -0.010(3) 0.036(3) -0.007(3)
O109 0.018(2) 0.017(2) 0.009(2) 0.0003(15) 0.0067(18) -0.0003(16)
O110 0.034(3) 0.048(3) 0.042(3) -0.015(2) 0.026(3) -0.013(2)
O111 0.030(3) 0.041(3) 0.028(3) -0.004(2) 0.012(2) 0.012(2)
O204 0.007(2) 0.015(2) 0.012(2) -0.0003(16) 0.0015(17) -0.0001(15)
O205 0.020(2) 0.031(3) 0.019(2) 0.0001(19) 0.010(2) -0.003(2)
O206 0.020(3) 0.033(3) 0.025(2) 0.002(2) 0.007(2) 0.000(2)
O209 0.015(2) 0.0138(19) 0.015(2) 0.0009(16) 0.0076(19) -0.0009(16)
O210 0.032(3) 0.027(3) 0.028(2) -0.011(2) 0.018(2) -0.010(2)
O211 0.026(3) 0.029(2) 0.029(3) -0.012(2) 0.018(2) -0.008(2)
N101 0.019(3) 0.024(3) 0.011(2) -0.0003(19) 0.007(2) 0.003(2)
N102 0.012(3) 0.023(3) 0.011(2) -0.0016(18) 0.005(2) 0.0015(19)
N201 0.015(3) 0.018(2) 0.019(3) -0.0030(19) 0.008(2) -0.0009(19)
N202 0.014(3) 0.021(3) 0.017(3) -0.003(2) 0.008(2) -0.0013(19)
C101 0.020(3) 0.029(3) 0.012(3) 0.004(2) 0.005(3) 0.006(3)
C102 0.023(4) 0.030(3) 0.013(3) 0.001(2) 0.006(3) 0.004(3)
C103 0.021(3) 0.024(3) 0.016(3) 0.000(2) 0.011(3) 0.006(2)
C104 0.025(3) 0.032(3) 0.019(3) -0.001(3) 0.014(3) 0.005(3)
C105 0.019(3) 0.021(3) 0.020(3) -0.002(2) 0.013(3) 0.002(2)
C106 0.035(4) 0.034(4) 0.022(3) -0.005(3) 0.017(3) -0.003(3)
C107 0.027(4) 0.022(3) 0.012(3) 0.003(2) 0.010(3) 0.003(3)
C108 0.017(3) 0.016(3) 0.014(3) 0.001(2) 0.008(2) 0.001(2)
C109 0.018(3) 0.017(3) 0.013(3) -0.001(2) 0.008(3) -0.001(2)
C110 0.025(3) 0.025(3) 0.019(3) -0.001(3) 0.013(3) -0.003(3)
C111 0.031(4) 0.021(3) 0.016(3) 0.000(2) 0.010(3) 0.004(3)
C201 0.011(3) 0.026(3) 0.034(4) -0.006(3) 0.010(3) -0.004(2)
C202 0.018(3) 0.025(3) 0.031(4) -0.005(3) 0.014(3) -0.003(3)
C203 0.013(3) 0.019(3) 0.018(3) -0.005(2) 0.008(2) -0.002(2)
C204 0.017(3) 0.019(3) 0.020(3) 0.000(2) 0.010(3) -0.002(2)
C205 0.018(3) 0.028(3) 0.024(3) -0.007(2) 0.012(3) -0.005(3)
C206 0.018(3) 0.022(3) 0.025(3) -0.001(2) 0.008(3) 0.001(3)
C207 0.018(3) 0.023(3) 0.036(4) -0.003(3) 0.016(3) -0.005(2)
C208 0.018(3) 0.018(3) 0.021(3) 0.000(2) 0.010(3) 0.002(2)
C209 0.017(3) 0.016(3) 0.021(3) -0.001(2) 0.011(3) -0.002(2)
C210 0.024(4) 0.022(3) 0.026(3) -0.001(2) 0.016(3) -0.003(3)
C211 0.019(4) 0.033(3) 0.020(3) -0.001(2) 0.011(3) -0.002(3)
Cl2 0.032(2) 0.061(3) 0.029(2) -0.0084(18) 0.0221(18) -0.0116(18)
O1 0.088(9) 0.097(8) 0.054(7) -0.015(6) 0.056(7) -0.042(7)
O2 0.119(12) 0.088(7) 0.096(12) -0.004(6) 0.079(11) 0.012(6)
O3 0.039(6) 0.106(9) 0.032(5) -0.015(5) 0.023(5) -0.021(6)
O4 0.042(3) 0.105(5) 0.041(3) 0.001(3) 0.024(3) -0.004(3)
O7 0.042(3) 0.073(4) 0.033(3) 0.002(3) 0.024(3) 0.005(3)
C7 0.064(6) 0.114(8) 0.042(5) -0.028(5) 0.036(5) -0.039(6)
O6 0.065(10) 0.080(11) 0.068(9) -0.004(8) 0.042(8) -0.002(8)
C6 0.063(11) 0.094(15) 0.064(10) 0.000(9) 0.038(9) 0.014(10)
O5 0.042(3) 0.105(5) 0.041(3) 0.001(3) 0.024(3) -0.004(3)
C5 0.023(8) 0.078(10) 0.050(10) -0.010(8) 0.025(8) 0.006(7)
O8 0.039(3) 0.050(3) 0.049(4) 0.008(3) 0.026(3) 0.010(3)
C8 0.038(5) 0.050(5) 0.040(5) 0.012(4) 0.019(4) 0.014(4)
Cl1 0.0234(10) 0.0447(11) 0.0270(10) -0.0130(8) 0.0128(8) -0.0065(8)

loop_
_atom_type_symbol
_atom_type_description
_atom_type_scat_dispersion_real
_atom_type_scat_dispersion_imag
_atom_type_scat_source
C C 0.0030 0.0020 'International Tables Vol C Tables 4.2.6.8 and 6.1.1.4'
H H 0.0000 0.0000 'International Tables Vol C Tables 4.2.6.8 and 6.1.1.4'
Cl Cl 0.1484 0.1585 'International Tables Vol C Tables 4.2.6.8 and 6.1.1.4'
Cu Cu 0.3201 1.2651 'International Tables Vol C Tables 4.2.6.8 and 6.1.1.4'
Gd Gd -0.1653 3.9035 'International Tables Vol C Tables 4.2.6.8 and 6.1.1.4'
N N 0.0060 0.0030 'International Tables Vol C Tables 4.2.6.8 and 6.1.1.4'
O O 0.0110 0.0060 'International Tables Vol C Tables 4.2.6.8 and 6.1.1.4'

loop_
_geom_angle_atom_site_label_1
_geom_angle_atom_site_label_2
_geom_angle_atom_site_label_3
_geom_angle
_geom_angle_site_symmetry_1
_geom_angle_site_symmetry_3
_geom_angle_publ_flag
Cu1 Gd1 Cu1 146.74(3) . 6_657 ?
Cu1 Gd1 Cu2 84.357(19) 6_657 6_657 ?
Cu1 Gd1 Cu2 103.440(18) 6_657 . ?
Cu1 Gd1 Cu2 84.357(18) . . ?
Cu1 Gd1 Cu2 103.440(18) . 6_657 ?
Cu2 Gd1 Cu2 152.90(3) 6_657 . ?
O105 Gd1 Cu1 168.67(10) . 6_657 ?
O105 Gd1 Cu1 35.91(9) 6_657 6_657 ?
O105 Gd1 Cu1 35.91(9) . . ?
O105 Gd1 Cu1 168.67(10) 6_657 . ?
O105 Gd1 Cu2 84.51(10) . 6_657 ?
O105 Gd1 Cu2 87.48(10) 6_657 6_657 ?
O105 Gd1 Cu2 87.48(10) . . ?
O105 Gd1 Cu2 84.51(10) 6_657 . ?
O105 Gd1 O105 145.32(18) . 6_657 ?
O105 Gd1 O109 64.67(12) . . ?
O105 Gd1 O109 148.86(12) . 6_657 ?
O105 Gd1 O109 64.67(12) 6_657 6_657 ?
O105 Gd1 O109 148.86(13) 6_657 . ?
O109 Gd1 Cu1 36.76(8) 6_657 6_657 ?
O109 Gd1 Cu1 112.95(9) . 6_657 ?
O109 Gd1 Cu1 36.77(9) . . ?
O109 Gd1 Cu1 112.95(8) 6_657 . ?
O109 Gd1 Cu2 111.11(9) 6_657 6_657 ?
O109 Gd1 Cu2 111.11(9) . . ?
O109 Gd1 Cu2 88.65(9) 6_657 . ?
O109 Gd1 Cu2 88.65(9) . 6_657 ?
O109 Gd1 O109 88.17(17) 6_657 . ?
O204 Gd1 Cu1 107.60(9) . 6_657 ?
O204 Gd1 Cu1 61.30(9) 6_657 6_657 ?
O204 Gd1 Cu1 61.30(9) . . ?
O204 Gd1 Cu1 107.60(9) 6_657 . ?
O204 Gd1 Cu2 164.67(9) . 6_657 ?
O204 Gd1 Cu2 35.04(9) . . ?
O204 Gd1 Cu2 35.04(9) 6_657 6_657 ?
O204 Gd1 Cu2 164.67(9) 6_657 . ?
O204 Gd1 O105 107.83(13) 6_657 . ?
O204 Gd1 O105 83.05(13) 6_657 6_657 ?
O204 Gd1 O105 107.84(13) . 6_657 ?
O204 Gd1 O105 83.05(13) . . ?
O204 Gd1 O109 76.24(13) 6_657 . ?
O204 Gd1 O109 77.95(13) . . ?
O204 Gd1 O109 77.95(13) 6_657 6_657 ?
O204 Gd1 O109 76.24(13) . 6_657 ?
O204 Gd1 O204 143.78(18) 6_657 . ?
O209 Gd1 Cu1 96.65(9) 6_657 6_657 ?
O209 Gd1 Cu1 107.87(9) . 6_657 ?
O209 Gd1 Cu1 96.65(9) . . ?
O209 Gd1 Cu1 107.87(9) 6_657 . ?
O209 Gd1 Cu2 34.08(9) . . ?
O209 Gd1 Cu2 118.83(9) . 6_657 ?
O209 Gd1 Cu2 34.08(9) 6_657 6_657 ?
O209 Gd1 Cu2 118.83(9) 6_657 . ?
O209 Gd1 O105 75.08(13) 6_657 . ?
O209 Gd1 O105 79.47(13) 6_657 6_657 ?
O209 Gd1 O105 75.08(13) . 6_657 ?
O209 Gd1 O105 79.47(13) . . ?
O209 Gd1 O109 112.57(13) 6_657 . ?
O209 Gd1 O109 132.61(13) 6_657 6_657 ?
O209 Gd1 O109 132.61(12) . . ?
O209 Gd1 O109 112.57(13) . 6_657 ?
O209 Gd1 O204 67.45(12) 6_657 6_657 ?
O209 Gd1 O204 67.45(12) . . ?
O209 Gd1 O204 147.42(13) . 6_657 ?
O209 Gd1 O204 147.42(13) 6_657 . ?
O209 Gd1 O209 84.80(18) . 6_657 ?
O104 Cu1 Gd1 127.86(11) . . ?
O105 Cu1 Gd1 47.97(11) . . ?
O105 Cu1 O104 86.07(16) . . ?
O105 Cu1 O109 86.49(16) . . ?
O105 Cu1 N101 87.88(18) . . ?
O105 Cu1 N102 172.15(18) . . ?
O109 Cu1 Gd1 50.76(11) . . ?
O109 Cu1 O104 115.42(16) . . ?
O109 Cu1 N101 169.48(18) . . ?
O109 Cu1 N102 86.77(18) . . ?
N101 Cu1 Gd1 119.42(14) . . ?
N101 Cu1 O104 73.00(18) . . ?
N102 Cu1 Gd1 124.22(14) . . ?
N102 Cu1 O104 100.47(18) . . ?
N102 Cu1 N101 98.14(19) . . ?
O204 Cu2 Gd1 45.06(11) . . ?
O204 Cu2 N201 87.57(18) . . ?
O204 Cu2 N202 172.18(18) . . ?
O209 Cu2 Gd1 43.72(11) . . ?
O209 Cu2 O204 86.42(16) . . ?
O209 Cu2 N201 173.10(18) . . ?
O209 Cu2 N202 86.67(18) . . ?
N201 Cu2 Gd1 129.54(14) . . ?
N201 Cu2 N202 99.5(2) . . ?
N202 Cu2 Gd1 129.10(14) . . ?
Cu1 O104 H104 143(2) . . ?
C104 O104 Cu1 102.4(3) . . ?
C104 O104 H104 108.3(18) . . ?
Cu1 O105 Gd1 96.12(15) . . ?
C105 O105 Gd1 129.9(3) . . ?
C105 O105 Cu1 108.6(3) . . ?
C106 O106 H106 109.5 . . ?
Cu1 O109 Gd1 92.47(14) . . ?
C109 O109 Gd1 132.1(3) . . ?
C109 O109 Cu1 110.1(3) . . ?
C110 O110 H110 109.5 . . ?
C111 O111 H111 109.5 . . ?
Cu2 O204 Gd1 99.90(15) . . ?
C204 O204 Gd1 146.3(3) . . ?
C204 O204 Cu2 109.9(3) . . ?
C205 O205 H205 109.5 . . ?
C206 O206 H206 109.5 . . ?
Cu2 O209 Gd1 102.20(16) . . ?
C209 O209 Gd1 145.0(4) . . ?
C209 O209 Cu2 112.3(3) . . ?
C210 O210 H210 109.5 . . ?
C211 O211 H211 109.5 . . ?
Cu1 N101 H101 106.9 . . ?
C102 N101 Cu1 119.0(4) . . ?
C102 N101 H101 106.9 . . ?
C102 N101 C103 115.6(4) . . ?
C103 N101 Cu1 100.6(3) . . ?
C103 N101 H101 106.9 . . ?
Cu1 N102 H102 104.9 . . ?
C107 N102 Cu1 115.7(4) . . ?
C107 N102 H102 104.9 . . ?
C107 N102 C108 117.6(4) . . ?
C108 N102 Cu1 107.4(3) . . ?
C108 N102 H102 104.9 . . ?
Cu2 N201 H201 105.5 . . ?
C202 N201 Cu2 115.4(4) . . ?
C202 N201 H201 105.5 . . ?
C202 N201 C203 117.0(4) . . ?
C203 N201 Cu2 106.8(4) . . ?
C203 N201 H201 105.5 . . ?
Cu2 N202 H202 104.7 . . ?
C207 N202 Cu2 118.1(4) . . ?
C207 N202 H202 104.7 . . ?
C207 N202 C208 115.5(5) . . ?
C208 N202 Cu2 107.8(4) . . ?
C208 N202 H202 104.7 . . ?
H10A C101 H10B 107.5 . . ?
C102 C101 H10A 108.4 . . ?
C102 C101 H10B 108.4 . . ?
C102 C101 C107 115.4(5) . . ?
C107 C101 H10A 108.4 . . ?
C107 C101 H10B 108.4 . . ?
N101 C102 C101 112.0(5) . . ?
N101 C102 H10C 109.2 . . ?
N101 C102 H10D 109.2 . . ?
C101 C102 H10C 109.2 . . ?
C101 C102 H10D 109.2 . . ?
H10C C102 H10D 107.9 . . ?
N101 C103 C104 108.3(5) . . ?
N101 C103 C105 103.0(4) . . ?
N101 C103 C106 116.0(5) . . ?
C104 C103 C105 111.4(5) . . ?
C106 C103 C104 106.5(5) . . ?
C106 C103 C105 111.7(5) . . ?
O104 C104 C103 111.7(5) . . ?
O104 C104 H10E 109.3 . . ?
O104 C104 H10F 109.3 . . ?
C103 C104 H10E 109.3 . . ?
C103 C104 H10F 109.3 . . ?
H10E C104 H10F 107.9 . . ?
O105 C105 C103 110.7(5) . . ?
O105 C105 H10G 109.5 . . ?
O105 C105 H10H 109.5 . . ?
C103 C105 H10G 109.5 . . ?
C103 C105 H10H 109.5 . . ?
H10G C105 H10H 108.1 . . ?
O106 C106 C103 116.1(5) . . ?
O106 C106 H10I 108.3 . . ?
O106 C106 H10J 108.3 . . ?
C103 C106 H10I 108.3 . . ?
C103 C106 H10J 108.3 . . ?
H10I C106 H10J 107.4 . . ?
N102 C107 C101 109.6(5) . . ?
N102 C107 H10K 109.8 . . ?
N102 C107 H10L 109.8 . . ?
C101 C107 H10K 109.8 . . ?
C101 C107 H10L 109.8 . . ?
H10K C107 H10L 108.2 . . ?
N102 C108 C109 104.5(4) . . ?
N102 C108 C110 109.5(5) . . ?
N102 C108 C111 109.8(5) . . ?
C109 C108 C111 109.7(5) . . ?
C110 C108 C109 111.7(5) . . ?
C110 C108 C111 111.5(5) . . ?
O109 C109 C108 112.4(4) . . ?
O109 C109 H10M 109.1 . . ?
O109 C109 H10N 109.1 . . ?
C108 C109 H10M 109.1 . . ?
C108 C109 H10N 109.1 . . ?
H10M C109 H10N 107.9 . . ?
O110 C110 C108 106.2(5) . . ?
O110 C110 H11A 110.5 . . ?
O110 C110 H11B 110.5 . . ?
C108 C110 H11A 110.5 . . ?
C108 C110 H11B 110.5 . . ?
H11A C110 H11B 108.7 . . ?
O111 C111 C108 111.4(5) . . ?
O111 C111 H11C 109.4 . . ?
O111 C111 H11D 109.4 . . ?
C108 C111 H11C 109.4 . . ?
C108 C111 H11D 109.4 . . ?
H11C C111 H11D 108.0 . . ?
H20A C201 H20B 107.7 . . ?
C202 C201 H20A 108.8 . . ?
C202 C201 H20B 108.8 . . ?
C207 C201 H20A 108.8 . . ?
C207 C201 H20B 108.8 . . ?
C207 C201 C202 113.8(5) . . ?
N201 C202 C201 111.6(5) . . ?
N201 C202 H20C 109.3 . . ?
N201 C202 H20D 109.3 . . ?
C201 C202 H20C 109.3 . . ?
C201 C202 H20D 109.3 . . ?
H20C C202 H20D 108.0 . . ?
N201 C203 C204 105.2(4) . . ?
N201 C203 C205 110.5(5) . . ?
N201 C203 C206 112.4(5) . . ?
C205 C203 C204 110.7(5) . . ?
C206 C203 C204 110.1(5) . . ?
C206 C203 C205 108.0(5) . . ?
O204 C204 C203 113.3(5) . . ?
O204 C204 H20E 108.9 . . ?
O204 C204 H20F 108.9 . . ?
C203 C204 H20E 108.9 . . ?
C203 C204 H20F 108.9 . . ?
H20E C204 H20F 107.7 . . ?
O205 C205 C203 114.5(5) . . ?
O205 C205 H20G 108.6 . . ?
O205 C205 H20H 108.6 . . ?
C203 C205 H20G 108.6 . . ?
C203 C205 H20H 108.6 . . ?
H20G C205 H20H 107.6 . . ?
O206 C206 C203 112.7(5) . . ?
O206 C206 H20I 109.1 . . ?
O206 C206 H20J 109.1 . . ?
C203 C206 H20I 109.1 . . ?
C203 C206 H20J 109.1 . . ?
H20I C206 H20J 107.8 . . ?
N202 C207 C201 112.0(5) . . ?
N202 C207 H20K 109.2 . . ?
N202 C207 H20L 109.2 . . ?
C201 C207 H20K 109.2 . . ?
C201 C207 H20L 109.2 . . ?
H20K C207 H20L 107.9 . . ?
N202 C208 C209 106.0(5) . . ?
N202 C208 C210 110.9(5) . . ?
N202 C208 C211 110.6(5) . . ?
C210 C208 C209 109.5(5) . . ?
C210 C208 C211 109.1(5) . . ?
C211 C208 C209 110.6(5) . . ?
O209 C209 C208 111.7(5) . . ?
O209 C209 H20M 109.3 . . ?
O209 C209 H20N 109.3 . . ?
C208 C209 H20M 109.3 . . ?
C208 C209 H20N 109.3 . . ?
H20M C209 H20N 107.9 . . ?
O210 C210 C208 111.6(5) . . ?
O210 C210 H21A 109.3 . . ?
O210 C210 H21B 109.3 . . ?
C208 C210 H21A 109.3 . . ?
C208 C210 H21B 109.3 . . ?
H21A C210 H21B 108.0 . . ?
O211 C211 C208 114.8(5) . . ?
O211 C211 H21C 108.6 . . ?
O211 C211 H21D 108.6 . . ?
C208 C211 H21C 108.6 . . ?
C208 C211 H21D 108.6 . . ?
H21C C211 H21D 107.5 . . ?
O1 Cl2 O2 107.2(10) . . ?
O3 Cl2 O1 112.4(7) . . ?
O3 Cl2 O2 112.5(9) . . ?
O4 Cl2 O1 108.7(7) . . ?
O4 Cl2 O2 107.0(9) . . ?
O4 Cl2 O3 108.8(6) . . ?
C7 O7 H7 109.5 . . ?
O7 C7 H7A 109.5 . . ?
O7 C7 H7B 109.5 . . ?
O7 C7 H7C 109.5 . . ?
H7A C7 H7B 109.5 . . ?
H7A C7 H7C 109.5 . . ?
H7B C7 H7C 109.5 . . ?
C6 O6 H6 109.5 . . ?
O6 C6 H6A 109.5 . . ?
O6 C6 H6B 109.5 . . ?
O6 C6 H6C 109.5 . . ?
H6A C6 H6B 109.5 . . ?
H6A C6 H6C 109.5 . . ?
H6B C6 H6C 109.5 . . ?
C8 O8 H8 109.5 . . ?
O8 C8 H8A 109.5 . . ?
O8 C8 H8B 109.5 . . ?
O8 C8 H8C 109.5 . . ?
H8A C8 H8B 109.5 . . ?
H8A C8 H8C 109.5 . . ?
H8B C8 H8C 109.5 . . ?

loop_
_geom_bond_atom_site_label_1
_geom_bond_atom_site_label_2
_geom_bond_distance
_geom_bond_site_symmetry_2
_geom_bond_publ_flag
Gd1 Cu1 3.2495(7) 6_657 ?
Gd1 Cu1 3.2495(7) . ?
Gd1 Cu2 3.3105(8) . ?
Gd1 Cu2 3.3104(8) 6_657 ?
Gd1 O105 2.428(4) 6_657 ?
Gd1 O105 2.428(4) . ?
Gd1 O109 2.519(4) . ?
Gd1 O109 2.519(4) 6_657 ?
Gd1 O204 2.379(4) . ?
Gd1 O204 2.379(4) 6_657 ?
Gd1 O209 2.341(4) . ?
Gd1 O209 2.341(4) 6_657 ?
Cu1 O104 2.408(4) . ?
Cu1 O105 1.917(4) . ?
Cu1 O109 1.947(4) . ?
Cu1 N101 2.015(5) . ?
Cu1 N102 1.972(5) . ?
Cu2 O204 1.929(4) . ?
Cu2 O209 1.898(4) . ?
Cu2 N201 1.983(5) . ?
Cu2 N202 1.991(5) . ?
O104 H104 0.859(9) . ?
O104 C104 1.442(8) . ?
O105 C105 1.421(7) . ?
O106 H106 0.8200 . ?
O106 C106 1.415(8) . ?
O109 C109 1.417(7) . ?
O110 H110 0.8200 . ?
O110 C110 1.435(7) . ?
O111 H111 0.8200 . ?
O111 C111 1.425(8) . ?
O204 C204 1.400(7) . ?
O205 H205 0.8200 . ?
O205 C205 1.419(7) . ?
O206 H206 0.8200 . ?
O206 C206 1.423(7) . ?
O209 C209 1.399(7) . ?
O210 H210 0.8200 . ?
O210 C210 1.412(7) . ?
O211 H211 0.8200 . ?
O211 C211 1.425(7) . ?
N101 H101 0.9800 . ?
N101 C102 1.490(7) . ?
N101 C103 1.511(7) . ?
N102 H102 0.9800 . ?
N102 C107 1.487(7) . ?
N102 C108 1.513(7) . ?
N201 H201 0.9800 . ?
N201 C202 1.474(7) . ?
N201 C203 1.496(7) . ?
N202 H202 0.9800 . ?
N202 C207 1.488(7) . ?
N202 C208 1.490(7) . ?
C101 H10A 0.9700 . ?
C101 H10B 0.9700 . ?
C101 C102 1.509(8) . ?
C101 C107 1.515(8) . ?
C102 H10C 0.9700 . ?
C102 H10D 0.9700 . ?
C103 C104 1.543(9) . ?
C103 C105 1.546(8) . ?
C103 C106 1.513(9) . ?
C104 H10E 0.9700 . ?
C104 H10F 0.9700 . ?
C105 H10G 0.9700 . ?
C105 H10H 0.9700 . ?
C106 H10I 0.9700 . ?
C106 H10J 0.9700 . ?
C107 H10K 0.9700 . ?
C107 H10L 0.9700 . ?
C108 C109 1.535(8) . ?
C108 C110 1.524(8) . ?
C108 C111 1.536(8) . ?
C109 H10M 0.9700 . ?
C109 H10N 0.9700 . ?
C110 H11A 0.9700 . ?
C110 H11B 0.9700 . ?
C111 H11C 0.9700 . ?
C111 H11D 0.9700 . ?
C201 H20A 0.9700 . ?
C201 H20B 0.9700 . ?
C201 C202 1.523(8) . ?
C201 C207 1.520(9) . ?
C202 H20C 0.9700 . ?
C202 H20D 0.9700 . ?
C203 C204 1.547(8) . ?
C203 C205 1.523(8) . ?
C203 C206 1.517(8) . ?
C204 H20E 0.9700 . ?
C204 H20F 0.9700 . ?
C205 H20G 0.9700 . ?
C205 H20H 0.9700 . ?
C206 H20I 0.9700 . ?
C206 H20J 0.9700 . ?
C207 H20K 0.9700 . ?
C207 H20L 0.9700 . ?
C208 C209 1.543(8) . ?
C208 C210 1.527(8) . ?
C208 C211 1.531(8) . ?
C209 H20M 0.9700 . ?
C209 H20N 0.9700 . ?
C210 H21A 0.9700 . ?
C210 H21B 0.9700 . ?
C211 H21C 0.9700 . ?
C211 H21D 0.9700 . ?
Cl2 O1 1.395(10) . ?
Cl2 O2 1.421(12) . ?
Cl2 O3 1.388(9) . ?
Cl2 O4 1.296(6) . ?
O7 H7 0.8200 . ?
O7 C7 1.391(9) . ?
C7 H7A 0.9600 . ?
C7 H7B 0.9600 . ?
C7 H7C 0.9600 . ?
O6 H6 0.8200 . ?
O6 C6 1.40(2) . ?
C6 H6A 0.9600 . ?
C6 H6B 0.9600 . ?
C6 H6C 0.9600 . ?
O5 C5 1.506(14) . ?
O8 H8 0.8200 . ?
O8 C8 1.400(8) . ?
C8 H8A 0.9600 . ?
C8 H8B 0.9600 . ?
C8 H8C 0.9600 . ?

loop_
_geom_hbond_atom_site_label_D
_geom_hbond_atom_site_label_H
_geom_hbond_atom_site_label_A
_geom_hbond_distance_DH
_geom_hbond_distance_HA
_geom_hbond_distance_DA
_geom_hbond_angle_DHA
_geom_hbond_site_symmetry_A
O104 H104 O7 0.859(9) 2.00(4) 2.650(7) 132(4) 6_657
O106 H106 Cl1 0.82 2.33 3.148(5) 172.1 .
O110 H110 O5 0.82 2.02 2.801(7) 158.3 5_676
O111 H111 O8 0.82 1.93 2.724(7) 162.8 .
O205 H205 O109 0.82 1.87 2.688(6) 171.7 6_657
O206 H206 Cl1 0.82 2.24 3.058(5) 172.1 7_566
O210 H210 O111 0.82 1.98 2.773(6) 162.6 1_545
O211 H211 O105 0.82 2.02 2.831(6) 169.8 6_657
O211 H211 O209 0.82 2.60 3.014(6) 112.9 .
N101 H101 Cl1 0.98 2.34 3.300(5) 164.8 .
N102 H102 O111 0.98 2.30 2.811(6) 111.3 .
N201 H201 Cl1 0.98 2.61 3.292(5) 127.2 .
N202 H202 O210 0.98 2.25 2.782(6) 112.9 .
N202 H202 Cl1 0.98 2.85 3.471(5) 121.8 .
C101 H10A O8 0.97 2.73 3.351(8) 122.3 .
C104 H10E O211 0.97 2.72 3.449(8) 132.5 6_657
C105 H10G O209 0.97 2.52 3.155(7) 122.6 .
C107 H10L O7 0.97 2.65 3.185(8) 115.0 2_574
C110 H11B O104 0.97 2.73 3.681(8) 167.8 5_676
C201 H20A O1 0.97 2.73 3.222(14) 112.2 7_566
C201 H20B O206 0.97 2.76 3.679(8) 158.4 7_566
C202 H20C Cl1 0.97 2.94 3.644(7) 130.1 7_566
C202 H20D O205 0.97 2.74 3.291(8) 116.8 .
C202 H20D O1 0.97 2.50 3.007(12) 112.5 7_566
C205 H20H O6 0.97 2.65 3.610(17) 170.9 7_566
C206 H20J O210 0.97 2.43 3.392(8) 172.9 1_565
C207 H20K O211 0.97 2.64 3.218(8) 118.8 .
C210 H21A O110 0.97 2.73 3.359(8) 123.0 6_647
C210 H21B O3 0.97 2.65 3.564(13) 156.3 2_565
O7 H7 O205 0.82 1.89 2.683(7) 162.5 .
O8 H8 O206 0.82 1.95 2.762(7) 173.8 .

loop_
_geom_torsion_atom_site_label_1
_geom_torsion_atom_site_label_2
_geom_torsion_atom_site_label_3
_geom_torsion_atom_site_label_4
_geom_torsion
_geom_torsion_site_symmetry_1
_geom_torsion_site_symmetry_2
_geom_torsion_site_symmetry_3
_geom_torsion_site_symmetry_4
_geom_torsion_publ_flag
Gd1 Cu2 O209 C209 174.0(4) . . . . ?
Gd1 O105 C105 C103 144.6(4) . . . . ?
Gd1 O109 C109 C108 -142.5(4) . . . . ?
Gd1 O204 C204 C203 -122.8(5) . . . . ?
Gd1 O209 C209 C208 140.1(5) . . . . ?
Cu1 O104 C104 C103 14.3(5) . . . . ?
Cu1 O105 C105 C103 29.2(5) . . . . ?
Cu1 O109 C109 C108 -29.5(6) . . . . ?
Cu1 N101 C102 C101 -42.5(7) . . . . ?
Cu1 N101 C103 C104 -66.7(5) . . . . ?
Cu1 N101 C103 C105 51.4(5) . . . . ?
Cu1 N101 C103 C106 173.7(4) . . . . ?
Cu1 N102 C107 C101 58.1(6) . . . . ?
Cu1 N102 C108 C109 -40.7(5) . . . . ?
Cu1 N102 C108 C110 79.0(5) . . . . ?
Cu1 N102 C108 C111 -158.3(4) . . . . ?
Cu2 O204 C204 C203 28.1(6) . . . . ?
Cu2 O209 C209 C208 -29.6(6) . . . . ?
Cu2 N201 C202 C201 -54.2(6) . . . . ?
Cu2 N201 C203 C204 38.5(5) . . . . ?
Cu2 N201 C203 C205 -81.0(5) . . . . ?
Cu2 N201 C203 C206 158.2(4) . . . . ?
Cu2 N202 C207 C201 45.7(6) . . . . ?
Cu2 N202 C208 C209 -35.3(5) . . . . ?
Cu2 N202 C208 C210 -154.1(4) . . . . ?
Cu2 N202 C208 C211 84.6(5) . . . . ?
O204 Cu2 O209 Gd1 16.55(16) . . . . ?
O204 Cu2 O209 C209 -169.4(4) . . . . ?
N101 C103 C104 O104 29.5(7) . . . . ?
N101 C103 C105 O105 -56.0(6) . . . . ?
N101 C103 C106 O106 -78.9(7) . . . . ?
N102 C108 C109 O109 46.7(6) . . . . ?
N102 C108 C110 O110 178.8(5) . . . . ?
N102 C108 C111 O111 48.9(6) . . . . ?
N201 C203 C204 O204 -45.0(6) . . . . ?
N201 C203 C205 O205 52.5(7) . . . . ?
N201 C203 C206 O206 -59.1(7) . . . . ?
N202 Cu2 O209 Gd1 -167.12(19) . . . . ?
N202 Cu2 O209 C209 6.9(4) . . . . ?
N202 C208 C209 O209 43.1(6) . . . . ?
N202 C208 C210 O210 45.3(7) . . . . ?
N202 C208 C211 O211 -48.6(7) . . . . ?
C102 N101 C103 C104 62.9(6) . . . . ?
C102 N101 C103 C105 -179.0(5) . . . . ?
C102 N101 C103 C106 -56.7(7) . . . . ?
C102 C101 C107 N102 -77.2(7) . . . . ?
C103 N101 C102 C101 -162.4(5) . . . . ?
C104 C103 C105 O105 59.9(6) . . . . ?
C104 C103 C106 O106 160.5(6) . . . . ?
C105 C103 C104 O104 -83.1(6) . . . . ?
C105 C103 C106 O106 38.7(8) . . . . ?
C106 C103 C104 O104 155.0(5) . . . . ?
C106 C103 C105 O105 178.8(5) . . . . ?
C107 N102 C108 C109 -173.2(5) . . . . ?
C107 N102 C108 C110 -53.5(6) . . . . ?
C107 N102 C108 C111 69.2(6) . . . . ?
C107 C101 C102 N101 67.9(7) . . . . ?
C108 N102 C107 C101 -173.2(5) . . . . ?
C109 C108 C110 O110 -66.0(6) . . . . ?
C109 C108 C111 O111 -65.3(6) . . . . ?
C110 C108 C109 O109 -71.5(6) . . . . ?
C110 C108 C111 O111 170.5(5) . . . . ?
C111 C108 C109 O109 164.4(5) . . . . ?
C111 C108 C110 O110 57.1(6) . . . . ?
C202 N201 C203 C204 169.6(5) . . . . ?
C202 N201 C203 C205 50.1(7) . . . . ?
C202 N201 C203 C206 -70.6(7) . . . . ?
C202 C201 C207 N202 -70.0(7) . . . . ?
C203 N201 C202 C201 178.7(5) . . . . ?
C204 C203 C205 O205 -63.6(6) . . . . ?
C204 C203 C206 O206 57.8(6) . . . . ?
C205 C203 C204 O204 74.3(6) . . . . ?
C205 C203 C206 O206 178.8(5) . . . . ?
C206 C203 C204 O204 -166.3(5) . . . . ?
C206 C203 C205 O205 175.9(5) . . . . ?
C207 N202 C208 C209 -169.8(5) . . . . ?
C207 N202 C208 C210 71.4(6) . . . . ?
C207 N202 C208 C211 -49.9(7) . . . . ?
C207 C201 C202 N201 75.9(7) . . . . ?
C208 N202 C207 C201 175.3(5) . . . . ?
C209 C208 C210 O210 -71.3(6) . . . . ?
C209 C208 C211 O211 68.6(6) . . . . ?
C210 C208 C209 O209 162.8(5) . . . . ?
C210 C208 C211 O211 -170.9(5) . . . . ?
C211 C208 C209 O209 -76.9(6) . . . . ?
C211 C208 C210 O210 167.5(5) . . . . ?
